data_7021616
loop_
_publ_author_name
'Rosa, Vitor'
'Fliedel, Christophe'
'Ghisolfi, Alessio'
'Pattacini, Roberto'
'Avil\'es, Teresa'
'Braunstein, Pierre'

_publ_section_title
;
 Influence of a thioether function in short-bite diphosphine ligands on
 the nature of their silver complexes: structure of a trinuclear complex
 and of a coordination polymer.
;
_journal_issue 34
_journal_name_full 'Dalton transactions (Cambridge, England : 2003)'
_journal_page_first 12109
_journal_page_last 12119
_journal_paper_doi 10.1039/c3dt50555c
_journal_volume 42
_journal_year 2013
_chemical_formula_moiety 'C93 H81 Ag3 Cl2 N3 P6 S3, C H2 Cl2'
_chemical_formula_sum 'C94 H83 Ag3 Cl4 N3 P6 S3'
_chemical_formula_weight 2002.04
_chemical_name_systematic
;
?
;
_space_group_IT_number 2
_symmetry_cell_setting triclinic
_symmetry_space_group_name_Hall '-P 1'
_symmetry_space_group_name_H-M 'P -1'
_atom_sites_solution_hydrogens geom
_atom_sites_solution_primary direct
_atom_sites_solution_secondary difmap
_audit_creation_method SHELXL-97
_cell_angle_alpha 75.6240(10)
_cell_angle_beta 87.4740(10)
_cell_angle_gamma 87.7440(10)
_cell_formula_units_Z 2
_cell_length_a 10.4426(2)
_cell_length_b 18.5138(4)
_cell_length_c 25.2621(5)
_cell_measurement_reflns_used 32929
_cell_measurement_temperature 173(2)
_cell_measurement_theta_max 27.485
_cell_measurement_theta_min 0.998
_cell_volume 4724.41(17)
_computing_cell_refinement 'Denzo (Nonius B.V., 1998)'
_computing_data_collection 'Collect (Nonius B.V., 1998)'
_computing_data_reduction 'Denzo (Nonius B.V., 1998)'
_computing_molecular_graphics 'PLATON 98 (Spek, 1998)'
_computing_publication_material 'SHELXL-97 (Sheldrick, 1997)'
_computing_structure_refinement 'SHELXL-97 (Sheldrick, 2008)'
_computing_structure_solution 'SHELXS-97 (Sheldrick, 1997)'
_diffrn_ambient_temperature 173(2)
_diffrn_measured_fraction_theta_full 0.989
_diffrn_measured_fraction_theta_max 0.989
_diffrn_measurement_device_type KappaCCD
_diffrn_measurement_method 'phi and omega scans'
_diffrn_radiation_monochromator graphite
_diffrn_radiation_source 'fine-focus sealed tube'
_diffrn_radiation_type MoK\a
_diffrn_radiation_wavelength 0.71073
_diffrn_reflns_av_R_equivalents 0.0724
_diffrn_reflns_av_sigmaI/netI 0.0833
_diffrn_reflns_limit_h_max 13
_diffrn_reflns_limit_h_min -13
_diffrn_reflns_limit_k_max 24
_diffrn_reflns_limit_k_min -18
_diffrn_reflns_limit_l_max 32
_diffrn_reflns_limit_l_min -27
_diffrn_reflns_number 45711
_diffrn_reflns_theta_full 27.49
_diffrn_reflns_theta_max 27.49
_diffrn_reflns_theta_min 1.14
_exptl_absorpt_coefficient_mu 0.941
_exptl_absorpt_correction_T_max 0.98662
_exptl_absorpt_correction_T_min 0.70336
_exptl_absorpt_correction_type multi-scan
_exptl_absorpt_process_details 'MULscanABS in PLATON (Spek, 2003)'
_exptl_crystal_colour colorless
_exptl_crystal_density_diffrn 1.407
_exptl_crystal_density_method 'not measured'
_exptl_crystal_description block
_exptl_crystal_F_000 2030
_exptl_crystal_size_max 0.34
_exptl_crystal_size_mid 0.16
_exptl_crystal_size_min 0.12
_platon_squeeze_details
;
The residual electron density was assigned to one molecule of the
tetrafluoroborate counter anion and one molecule of the dichloromethane
solvent [220/2 = 110 e per asymmetric unit ; one molecule of BF4 and one
molecule of CH2Cl2 would give 83e].
;
_refine_diff_density_max 2.995
_refine_diff_density_min -1.240
_refine_diff_density_rms 0.188
_refine_ls_extinction_coef 0.0045(2)
_refine_ls_extinction_expression Fc^*^=kFc[1+0.001xFc^2^\l^3^/sin(2\q)]^-1/4^
_refine_ls_extinction_method SHELXL
_refine_ls_goodness_of_fit_ref 1.022
_refine_ls_hydrogen_treatment constr
_refine_ls_matrix_type full
_refine_ls_number_parameters 1016
_refine_ls_number_reflns 21443
_refine_ls_number_restraints 0
_refine_ls_restrained_S_all 1.022
_refine_ls_R_factor_all 0.0876
_refine_ls_R_factor_gt 0.0568
_refine_ls_shift/su_max 0.001
_refine_ls_shift/su_mean 0.000
_refine_ls_structure_factor_coef Fsqd
_refine_ls_weighting_details 'calc w=1/[\s^2^(Fo^2^)+(0.0867P)^2^+0.0000P] where P=(Fo^2^+2Fc^2^)/3'
_refine_ls_weighting_scheme calc
_refine_ls_wR_factor_gt 0.1446
_refine_ls_wR_factor_ref 0.1586
_reflns_number_gt 14775
_reflns_number_total 21443
_reflns_threshold_expression I>2\s(I)
_cod_data_source_file c3dt50555c.txt
_cod_data_source_block vitor19
_cod_depositor_comments
;
The following automatic conversions were performed:

'_symmetry_cell_setting' value 'Triclinic' changed to 'triclinic'
according to /home/saulius/struct/CIF-dictionaries/cif_core.dic
dictionary named 'cif_core.dic' version 2.4.2 from 2011-04-26.

Automatic conversion script
Id: cif_fix_values 1891 2012-01-12 08:04:46Z andrius 
;
_cod_database_code 7021616

loop_
_symmetry_equiv_pos_as_xyz
'x, y, z'
'-x, -y, -z'

loop_
_atom_site_label
_atom_site_type_symbol
_atom_site_fract_x
_atom_site_fract_y
_atom_site_fract_z
_atom_site_U_iso_or_equiv
_atom_site_adp_type
_atom_site_occupancy
_atom_site_symmetry_multiplicity
_atom_site_calc_flag
_atom_site_refinement_flags
C1 C 0.2616(4) 0.0995(3) 0.58258(17) 0.0338(10) Uani 1 1 d .
C2 C 0.2375(5) 0.0269(3) 0.5812(2) 0.0458(12) Uani 1 1 d .
H2 H 0.3006 -0.0116 0.5926 0.055 Uiso 1 1 calc R
C3 C 0.1209(6) 0.0103(4) 0.5629(2) 0.0630(16) Uani 1 1 d .
H3 H 0.1059 -0.0395 0.5615 0.076 Uiso 1 1 calc R
C4 C 0.0276(5) 0.0643(4) 0.5471(2) 0.0691(19) Uani 1 1 d .
H4 H -0.0521 0.0524 0.5351 0.083 Uiso 1 1 calc R
C5 C 0.0515(6) 0.1379(4) 0.5487(3) 0.0683(18) Uani 1 1 d .
H5 H -0.0120 0.1761 0.5375 0.082 Uiso 1 1 calc R
C6 C 0.1660(5) 0.1547(3) 0.5664(2) 0.0498(13) Uani 1 1 d .
H6 H 0.1807 0.2045 0.5678 0.060 Uiso 1 1 calc R
C7 C 0.5194(4) 0.0494(2) 0.61180(17) 0.0326(10) Uani 1 1 d .
C8 C 0.5509(5) 0.0245(3) 0.5659(2) 0.0418(11) Uani 1 1 d .
H8 H 0.5089 0.0461 0.5329 0.050 Uiso 1 1 calc R
C9 C 0.6449(5) -0.0327(3) 0.5673(2) 0.0479(13) Uani 1 1 d .
H9 H 0.6677 -0.0489 0.5352 0.057 Uiso 1 1 calc R
C10 C 0.7025(5) -0.0644(3) 0.6153(2) 0.0561(15) Uani 1 1 d .
H10 H 0.7645 -0.1037 0.6166 0.067 Uiso 1 1 calc R
C11 C 0.6724(5) -0.0403(3) 0.6616(2) 0.0586(16) Uani 1 1 d .
H11 H 0.7129 -0.0633 0.6947 0.070 Uiso 1 1 calc R
C12 C 0.5825(4) 0.0175(3) 0.66004(19) 0.0437(12) Uani 1 1 d .
H12 H 0.5641 0.0353 0.6918 0.052 Uiso 1 1 calc R
C13 C 0.6438(4) 0.2971(2) 0.58971(16) 0.0276(9) Uani 1 1 d .
C14 C 0.7076(4) 0.3566(3) 0.55856(19) 0.0390(11) Uani 1 1 d .
H14 H 0.6616 0.3955 0.5343 0.047 Uiso 1 1 calc R
C15 C 0.8403(4) 0.3609(3) 0.5621(2) 0.0478(13) Uani 1 1 d .
H15 H 0.8843 0.4014 0.5389 0.057 Uiso 1 1 calc R
C16 C 0.9073(4) 0.3073(3) 0.5984(2) 0.0481(13) Uani 1 1 d .
H16 H 0.9973 0.3109 0.6008 0.058 Uiso 1 1 calc R
C17 C 0.8443(5) 0.2482(3) 0.6316(2) 0.0509(14) Uani 1 1 d .
H17 H 0.8904 0.2112 0.6573 0.061 Uiso 1 1 calc R
C18 C 0.7135(4) 0.2425(3) 0.62759(18) 0.0405(11) Uani 1 1 d .
H18 H 0.6704 0.2014 0.6505 0.049 Uiso 1 1 calc R
C19 C 0.4014(4) 0.3535(2) 0.53732(16) 0.0270(9) Uani 1 1 d .
C20 C 0.2794(4) 0.3804(3) 0.54804(18) 0.0362(10) Uani 1 1 d .
H20 H 0.2421 0.3653 0.5839 0.043 Uiso 1 1 calc R
C21 C 0.2112(4) 0.4288(3) 0.5076(2) 0.0497(14) Uani 1 1 d .
H21 H 0.1281 0.4466 0.5159 0.060 Uiso 1 1 calc R
C22 C 0.2636(5) 0.4509(3) 0.45567(19) 0.0475(13) Uani 1 1 d .
H22 H 0.2166 0.4844 0.4281 0.057 Uiso 1 1 calc R
C23 C 0.3845(5) 0.4249(3) 0.44298(18) 0.0444(12) Uani 1 1 d .
H23 H 0.4199 0.4396 0.4068 0.053 Uiso 1 1 calc R
C24 C 0.4539(4) 0.3764(3) 0.48440(17) 0.0383(11) Uani 1 1 d .
H24 H 0.5375 0.3591 0.4762 0.046 Uiso 1 1 calc R
C25 C 0.5034(5) 0.2008(2) 0.51738(17) 0.0370(10) Uani 1 1 d .
C26 C 0.6347(5) 0.1879(3) 0.5071(2) 0.0532(14) Uani 1 1 d .
H26 H 0.6923 0.1775 0.5363 0.064 Uiso 1 1 calc R
C27 C 0.6795(7) 0.1904(4) 0.4544(3) 0.0725(19) Uani 1 1 d .
H27 H 0.7684 0.1825 0.4474 0.087 Uiso 1 1 calc R
C28 C 0.5983(8) 0.2038(4) 0.4129(3) 0.080(2) Uani 1 1 d .
C29 C 0.4691(8) 0.2158(4) 0.4216(2) 0.078(2) Uani 1 1 d .
H29 H 0.4124 0.2248 0.3921 0.093 Uiso 1 1 calc R
C30 C 0.4218(6) 0.2146(3) 0.47543(19) 0.0521(13) Uani 1 1 d .
H30 H 0.3329 0.2233 0.4821 0.062 Uiso 1 1 calc R
C31 C 0.5629(9) 0.2477(4) 0.3118(4) 0.118(3) Uani 1 1 d .
H31A H 0.4842 0.2193 0.3169 0.177 Uiso 1 1 calc R
H31B H 0.5910 0.2592 0.2732 0.177 Uiso 1 1 calc R
H31C H 0.5465 0.2943 0.3231 0.177 Uiso 1 1 calc R
C32 C 0.2633(4) 0.4790(2) 0.66500(16) 0.0286(9) Uani 1 1 d .
C33 C 0.1421(4) 0.4541(3) 0.65909(19) 0.0397(11) Uani 1 1 d .
H33 H 0.1178 0.4061 0.6797 0.048 Uiso 1 1 calc R
C34 C 0.0573(5) 0.4974(3) 0.62415(19) 0.0455(12) Uani 1 1 d .
H34 H -0.0254 0.4795 0.6211 0.055 Uiso 1 1 calc R
C35 C 0.0906(5) 0.5666(3) 0.5934(2) 0.0526(14) Uani 1 1 d .
H35 H 0.0318 0.5961 0.5688 0.063 Uiso 1 1 calc R
C36 C 0.2094(5) 0.5928(3) 0.5984(2) 0.0584(16) Uani 1 1 d .
H36 H 0.2325 0.6409 0.5775 0.070 Uiso 1 1 calc R
C37 C 0.2960(5) 0.5492(3) 0.6340(2) 0.0459(13) Uani 1 1 d .
H37 H 0.3783 0.5676 0.6371 0.055 Uiso 1 1 calc R
C38 C 0.5233(4) 0.4552(2) 0.70661(16) 0.0317(9) Uani 1 1 d .
C39 C 0.5437(5) 0.5267(3) 0.7140(2) 0.0440(12) Uani 1 1 d .
H39 H 0.4728 0.5583 0.7191 0.053 Uiso 1 1 calc R
C40 C 0.6669(5) 0.5508(4) 0.7139(3) 0.0640(16) Uani 1 1 d .
H40 H 0.6796 0.5989 0.7194 0.077 Uiso 1 1 calc R
C41 C 0.7707(5) 0.5074(4) 0.7061(2) 0.0630(16) Uani 1 1 d .
H41 H 0.8548 0.5253 0.7058 0.076 Uiso 1 1 calc R
C42 C 0.7525(4) 0.4368(3) 0.6987(2) 0.0509(14) Uani 1 1 d .
H42 H 0.8245 0.4058 0.6937 0.061 Uiso 1 1 calc R
C43 C 0.6291(4) 0.4113(3) 0.69860(18) 0.0379(11) Uani 1 1 d .
H43 H 0.6173 0.3631 0.6930 0.045 Uiso 1 1 calc R
C44 C 0.3366(4) 0.3201(2) 0.87975(16) 0.0300(9) Uani 1 1 d .
C45 C 0.4714(4) 0.3149(2) 0.87488(19) 0.0366(10) Uani 1 1 d .
H45 H 0.5118 0.3210 0.8397 0.044 Uiso 1 1 calc R
C46 C 0.5455(5) 0.3013(3) 0.9203(2) 0.0498(13) Uani 1 1 d .
H46 H 0.6363 0.2988 0.9163 0.060 Uiso 1 1 calc R
C47 C 0.4875(6) 0.2913(3) 0.9715(2) 0.0634(18) Uani 1 1 d .
H47 H 0.5385 0.2828 1.0028 0.076 Uiso 1 1 calc R
C48 C 0.3556(6) 0.2936(3) 0.9776(2) 0.0592(16) Uani 1 1 d .
H48 H 0.3158 0.2859 1.0130 0.071 Uiso 1 1 calc R
C49 C 0.2807(5) 0.3071(3) 0.93159(18) 0.0443(12) Uani 1 1 d .
H49 H 0.1899 0.3075 0.9360 0.053 Uiso 1 1 calc R
C50 C 0.0845(4) 0.3600(2) 0.83604(17) 0.0338(10) Uani 1 1 d .
C51 C -0.0147(4) 0.3290(3) 0.81547(19) 0.0404(11) Uani 1 1 d .
H51 H 0.0037 0.2924 0.7955 0.048 Uiso 1 1 calc R
C52 C -0.1411(5) 0.3513(3) 0.8239(2) 0.0600(16) Uani 1 1 d .
H52 H -0.2090 0.3287 0.8107 0.072 Uiso 1 1 calc R
C53 C -0.1678(5) 0.4056(3) 0.8513(3) 0.0622(17) Uani 1 1 d .
H53 H -0.2539 0.4225 0.8555 0.075 Uiso 1 1 calc R
C54 C -0.0710(5) 0.4356(3) 0.8724(2) 0.0574(16) Uani 1 1 d .
H54 H -0.0906 0.4724 0.8921 0.069 Uiso 1 1 calc R
C55 C 0.0564(4) 0.4131(3) 0.86569(19) 0.0425(12) Uani 1 1 d .
H55 H 0.1232 0.4337 0.8811 0.051 Uiso 1 1 calc R
C56 C 0.3006(4) 0.4820(2) 0.79253(16) 0.0282(9) Uani 1 1 d .
C57 C 0.2003(4) 0.5333(2) 0.77681(18) 0.0369(10) Uani 1 1 d .
H57 H 0.1357 0.5230 0.7546 0.044 Uiso 1 1 calc R
C58 C 0.1941(5) 0.5988(3) 0.79322(19) 0.0422(12) Uani 1 1 d .
H58 H 0.1263 0.6342 0.7816 0.051 Uiso 1 1 calc R
C59 C 0.2876(5) 0.6135(2) 0.82701(19) 0.0426(12) Uani 1 1 d .
C60 C 0.3860(5) 0.5619(3) 0.84297(19) 0.0428(12) Uani 1 1 d .
H60 H 0.4499 0.5717 0.8657 0.051 Uiso 1 1 calc R
C61 C 0.3929(4) 0.4958(2) 0.82618(18) 0.0350(10) Uani 1 1 d .
H61 H 0.4604 0.4602 0.8377 0.042 Uiso 1 1 calc R
C62 C 0.4069(8) 0.6976(3) 0.8868(3) 0.088(2) Uani 1 1 d .
H62A H 0.3996 0.6571 0.9201 0.132 Uiso 1 1 calc R
H62B H 0.4104 0.7454 0.8967 0.132 Uiso 1 1 calc R
H62C H 0.4852 0.6896 0.8659 0.132 Uiso 1 1 calc R
C63 C 0.2481(4) 0.0884(2) 0.92302(16) 0.0271(9) Uani 1 1 d .
C64 C 0.1877(4) 0.0478(3) 0.97127(17) 0.0356(10) Uani 1 1 d .
H64 H 0.1048 0.0289 0.9704 0.043 Uiso 1 1 calc R
C65 C 0.2492(5) 0.0356(3) 1.02004(18) 0.0447(12) Uani 1 1 d .
H65 H 0.2070 0.0094 1.0529 0.054 Uiso 1 1 calc R
C66 C 0.3692(5) 0.0604(3) 1.0218(2) 0.0506(14) Uani 1 1 d .
H66 H 0.4106 0.0507 1.0557 0.061 Uiso 1 1 calc R
C67 C 0.4317(5) 0.0999(3) 0.9746(2) 0.0501(13) Uani 1 1 d .
H67 H 0.5162 0.1164 0.9761 0.060 Uiso 1 1 calc R
C68 C 0.3709(4) 0.1152(3) 0.92519(18) 0.0349(10) Uani 1 1 d .
H68 H 0.4123 0.1438 0.8929 0.042 Uiso 1 1 calc R
C69 C 0.0119(4) 0.1139(2) 0.86259(16) 0.0291(9) Uani 1 1 d .
C70 C -0.0587(4) 0.1072(3) 0.81820(19) 0.0397(11) Uani 1 1 d .
H70 H -0.0173 0.0903 0.7891 0.048 Uiso 1 1 calc R
C71 C -0.1889(4) 0.1252(3) 0.8168(2) 0.0465(12) Uani 1 1 d .
H71 H -0.2368 0.1194 0.7871 0.056 Uiso 1 1 calc R
C72 C -0.2494(4) 0.1514(3) 0.8583(2) 0.0495(13) Uani 1 1 d .
H72 H -0.3387 0.1633 0.8573 0.059 Uiso 1 1 calc R
C73 C -0.1806(5) 0.1603(3) 0.9008(2) 0.0483(13) Uani 1 1 d .
H73 H -0.2220 0.1791 0.9291 0.058 Uiso 1 1 calc R
C74 C -0.0484(4) 0.1419(3) 0.90290(19) 0.0408(11) Uani 1 1 d .
H74 H -0.0009 0.1489 0.9324 0.049 Uiso 1 1 calc R
C75 C 0.4255(4) -0.0452(2) 0.79615(16) 0.0301(9) Uani 1 1 d .
C76 C 0.5199(4) -0.0148(3) 0.82057(17) 0.0363(10) Uani 1 1 d .
H76 H 0.5030 0.0314 0.8298 0.044 Uiso 1 1 calc R
C77 C 0.6386(4) -0.0511(3) 0.83165(19) 0.0432(12) Uani 1 1 d .
H77 H 0.7021 -0.0293 0.8480 0.052 Uiso 1 1 calc R
C78 C 0.6642(5) -0.1180(3) 0.8191(2) 0.0521(15) Uani 1 1 d .
H78 H 0.7442 -0.1434 0.8279 0.063 Uiso 1 1 calc R
C79 C 0.5735(5) -0.1483(3) 0.7937(3) 0.0611(16) Uani 1 1 d .
H79 H 0.5920 -0.1945 0.7846 0.073 Uiso 1 1 calc R
C80 C 0.4544(5) -0.1119(3) 0.7812(2) 0.0464(12) Uani 1 1 d .
H80 H 0.3936 -0.1325 0.7626 0.056 Uiso 1 1 calc R
C81 C 0.1674(4) -0.0455(2) 0.75502(18) 0.0319(9) Uani 1 1 d .
C82 C 0.0907(4) -0.0085(3) 0.71215(18) 0.0415(11) Uani 1 1 d .
H82 H 0.1046 0.0423 0.6943 0.050 Uiso 1 1 calc R
C83 C -0.0060(5) -0.0464(4) 0.6959(2) 0.0582(15) Uani 1 1 d .
H83 H -0.0583 -0.0214 0.6667 0.070 Uiso 1 1 calc R
C84 C -0.0272(5) -0.1196(3) 0.7213(2) 0.0539(14) Uani 1 1 d .
H84 H -0.0947 -0.1447 0.7101 0.065 Uiso 1 1 calc R
C85 C 0.0480(5) -0.1561(3) 0.7624(2) 0.0516(13) Uani 1 1 d .
H85 H 0.0341 -0.2072 0.7792 0.062 Uiso 1 1 calc R
C86 C 0.1451(4) -0.1198(3) 0.7802(2) 0.0421(11) Uani 1 1 d .
H86 H 0.1962 -0.1457 0.8095 0.050 Uiso 1 1 calc R
C87 C 0.1777(4) -0.0493(2) 0.88067(16) 0.0290(9) Uani 1 1 d .
C88 C 0.0535(5) -0.0750(3) 0.8847(2) 0.0470(12) Uani 1 1 d .
H88 H -0.0110 -0.0471 0.8623 0.056 Uiso 1 1 calc R
C89 C 0.0242(5) -0.1422(3) 0.9219(2) 0.0616(16) Uani 1 1 d .
H89 H -0.0607 -0.1598 0.9251 0.074 Uiso 1 1 calc R
C90 C 0.1188(6) -0.1832(3) 0.9543(2) 0.0533(14) Uani 1 1 d .
C91 C 0.2394(5) -0.1560(3) 0.95081(19) 0.0453(12) Uani 1 1 d .
H91 H 0.3039 -0.1835 0.9735 0.054 Uiso 1 1 calc R
C92 C 0.2687(4) -0.0894(2) 0.91487(17) 0.0362(11) Uani 1 1 d .
H92 H 0.3525 -0.0707 0.9136 0.043 Uiso 1 1 calc R
C93 C -0.0029(7) -0.3147(4) 0.9656(3) 0.0845(6) Uani 1 1 d .
H93A H -0.0782 -0.2829 0.9529 0.127 Uiso 1 1 calc R
H93B H -0.0308 -0.3622 0.9893 0.127 Uiso 1 1 calc R
H93C H 0.0470 -0.3240 0.9341 0.127 Uiso 1 1 calc R
C94 C 0.2997(8) 0.4667(5) 0.0234(4) 0.120(3) Uani 1 1 d .
H94A H 0.3633 0.4368 0.0070 0.144 Uiso 1 1 calc R
H94B H 0.2617 0.4334 0.0567 0.144 Uiso 1 1 calc R
N1 N 0.4578(3) 0.20241(19) 0.57225(14) 0.0315(8) Uani 1 1 d .
N2 N 0.3071(3) 0.41201(19) 0.77500(13) 0.0278(8) Uani 1 1 d .
N3 N 0.2125(3) 0.01916(18) 0.83989(13) 0.0260(7) Uani 1 1 d .
P1 P 0.40081(10) 0.12293(6) 0.61534(4) 0.0282(2) Uani 1 1 d .
P2 P 0.47116(9) 0.28339(6) 0.59249(4) 0.0248(2) Uani 1 1 d .
P3 P 0.36803(10) 0.41299(6) 0.71088(4) 0.0258(2) Uani 1 1 d .
P4 P 0.24722(10) 0.33325(6) 0.81824(4) 0.0251(2) Uani 1 1 d .
P5 P 0.18545(9) 0.10333(6) 0.85534(4) 0.0243(2) Uani 1 1 d .
P6 P 0.27983(10) 0.01104(6) 0.77869(4) 0.0264(2) Uani 1 1 d .
S1 S 0.6710(3) 0.20007(19) 0.34755(9) 0.1432(11) Uani 1 1 d .
S2 S 0.27172(18) 0.69858(8) 0.84637(6) 0.0644(4) Uani 1 1 d .
S3 S 0.0910(2) -0.27048(10) 1.00194(7) 0.0845(6) Uani 1 1 d .
Ag1 Ag 0.33523(3) 0.123997(18) 0.709170(12) 0.03171(10) Uani 1 1 d .
Ag2 Ag 0.38090(3) 0.296362(17) 0.681268(12) 0.02824(10) Uani 1 1 d .
Ag3 Ag 0.26283(3) 0.215495(17) 0.792192(12) 0.03010(10) Uani 1 1 d .
Cl1 Cl 0.50481(9) 0.19254(6) 0.75756(4) 0.0297(2) Uani 1 1 d .
Cl2 Cl 0.14948(9) 0.23206(6) 0.69573(4) 0.0315(2) Uani 1 1 d .
Cl3 Cl 0.1813(3) 0.49867(18) -0.02199(13) 0.1482(11) Uani 1 1 d .
Cl4 Cl 0.3777(2) 0.53660(13) 0.04174(11) 0.1106(7) Uani 1 1 d .

loop_
_atom_site_aniso_label
_atom_site_aniso_U_11
_atom_site_aniso_U_22
_atom_site_aniso_U_33
_atom_site_aniso_U_23
_atom_site_aniso_U_13
_atom_site_aniso_U_12
C1 0.036(2) 0.044(3) 0.023(2) -0.0121(19) 0.0033(18) -0.003(2)
C2 0.049(3) 0.050(3) 0.043(3) -0.020(2) 0.002(2) -0.007(2)
C3 0.073(4) 0.075(4) 0.053(3) -0.037(3) 0.008(3) -0.026(3)
C4 0.044(3) 0.115(6) 0.061(4) -0.042(4) -0.016(3) 0.000(4)
C5 0.054(3) 0.089(5) 0.071(4) -0.035(4) -0.027(3) 0.009(3)
C6 0.043(3) 0.055(3) 0.056(3) -0.022(3) -0.014(2) 0.005(3)
C7 0.034(2) 0.032(2) 0.030(2) -0.0049(19) 0.0013(18) -0.0025(19)
C8 0.052(3) 0.036(3) 0.042(3) -0.020(2) -0.003(2) 0.000(2)
C9 0.048(3) 0.044(3) 0.056(3) -0.024(3) -0.002(2) 0.010(2)
C10 0.043(3) 0.054(3) 0.069(4) -0.014(3) -0.004(3) 0.015(3)
C11 0.049(3) 0.074(4) 0.046(3) -0.004(3) -0.007(2) 0.019(3)
C12 0.038(2) 0.059(3) 0.032(2) -0.007(2) -0.001(2) 0.004(2)
C13 0.026(2) 0.034(2) 0.025(2) -0.0112(18) -0.0023(16) 0.0028(18)
C14 0.032(2) 0.040(3) 0.039(3) 0.001(2) -0.0061(19) 0.000(2)
C15 0.036(2) 0.050(3) 0.051(3) -0.001(2) 0.003(2) -0.006(2)
C16 0.023(2) 0.065(4) 0.054(3) -0.010(3) -0.008(2) 0.006(2)
C17 0.036(3) 0.056(3) 0.054(3) 0.001(3) -0.014(2) 0.007(2)
C18 0.034(2) 0.043(3) 0.037(3) 0.004(2) -0.001(2) 0.000(2)
C19 0.0244(19) 0.033(2) 0.023(2) -0.0060(17) -0.0006(16) 0.0025(17)
C20 0.035(2) 0.042(3) 0.028(2) -0.002(2) 0.0051(18) 0.002(2)
C21 0.034(2) 0.064(4) 0.045(3) -0.004(3) -0.004(2) 0.015(2)
C22 0.047(3) 0.055(3) 0.033(3) 0.004(2) -0.011(2) 0.010(2)
C23 0.047(3) 0.059(3) 0.020(2) 0.004(2) -0.0022(19) 0.004(2)
C24 0.031(2) 0.047(3) 0.030(2) 0.001(2) 0.0018(18) 0.006(2)
C25 0.057(3) 0.030(2) 0.026(2) -0.0108(19) 0.012(2) -0.008(2)
C26 0.068(3) 0.045(3) 0.049(3) -0.018(3) 0.020(3) -0.009(3)
C27 0.087(5) 0.076(5) 0.065(4) -0.041(4) 0.040(4) -0.014(4)
C28 0.123(6) 0.081(5) 0.042(4) -0.026(3) 0.046(4) -0.039(4)
C29 0.141(7) 0.072(4) 0.026(3) -0.019(3) 0.007(3) -0.038(4)
C30 0.082(4) 0.048(3) 0.028(3) -0.012(2) 0.003(2) -0.012(3)
C31 0.140(8) 0.052(5) 0.159(9) -0.031(5) 0.068(7) -0.017(5)
C32 0.033(2) 0.028(2) 0.024(2) -0.0064(17) 0.0040(17) 0.0048(18)
C33 0.038(2) 0.041(3) 0.039(3) -0.008(2) 0.001(2) -0.001(2)
C34 0.043(3) 0.051(3) 0.040(3) -0.007(2) -0.002(2) 0.006(2)
C35 0.046(3) 0.058(4) 0.046(3) -0.003(3) -0.002(2) 0.020(3)
C36 0.052(3) 0.044(3) 0.062(4) 0.016(3) 0.008(3) 0.011(3)
C37 0.037(2) 0.046(3) 0.045(3) 0.005(2) 0.006(2) -0.001(2)
C38 0.034(2) 0.037(3) 0.025(2) -0.0090(19) -0.0026(17) -0.0031(19)
C39 0.047(3) 0.046(3) 0.045(3) -0.020(2) 0.010(2) -0.014(2)
C40 0.056(3) 0.072(4) 0.077(4) -0.040(3) 0.015(3) -0.033(3)
C41 0.044(3) 0.092(5) 0.061(4) -0.030(3) 0.007(3) -0.028(3)
C42 0.032(2) 0.073(4) 0.046(3) -0.013(3) 0.003(2) -0.007(3)
C43 0.034(2) 0.039(3) 0.038(3) -0.005(2) 0.0006(19) -0.001(2)
C44 0.036(2) 0.028(2) 0.027(2) -0.0099(18) -0.0026(18) 0.0035(18)
C45 0.035(2) 0.031(2) 0.043(3) -0.008(2) -0.004(2) 0.0004(19)
C46 0.044(3) 0.042(3) 0.069(4) -0.022(3) -0.025(3) 0.010(2)
C47 0.084(4) 0.058(4) 0.056(4) -0.028(3) -0.041(3) 0.030(3)
C48 0.080(4) 0.066(4) 0.033(3) -0.019(3) -0.009(3) 0.030(3)
C49 0.045(3) 0.058(3) 0.030(2) -0.013(2) -0.004(2) 0.016(2)
C50 0.031(2) 0.034(2) 0.032(2) -0.0016(19) 0.0094(18) 0.0003(19)
C51 0.033(2) 0.047(3) 0.037(3) -0.002(2) -0.003(2) 0.000(2)
C52 0.038(3) 0.067(4) 0.061(4) 0.010(3) -0.004(3) 0.000(3)
C53 0.038(3) 0.062(4) 0.074(4) 0.000(3) 0.010(3) 0.021(3)
C54 0.059(3) 0.047(3) 0.060(4) -0.009(3) 0.028(3) 0.012(3)
C55 0.042(3) 0.045(3) 0.036(3) -0.006(2) 0.013(2) 0.006(2)
C56 0.038(2) 0.023(2) 0.024(2) -0.0080(17) 0.0057(17) -0.0027(18)
C57 0.042(2) 0.034(3) 0.035(2) -0.010(2) 0.002(2) 0.002(2)
C58 0.058(3) 0.027(2) 0.041(3) -0.009(2) -0.001(2) 0.015(2)
C59 0.073(3) 0.023(2) 0.032(2) -0.0078(19) 0.006(2) 0.002(2)
C60 0.066(3) 0.030(3) 0.033(2) -0.007(2) -0.009(2) -0.003(2)
C61 0.045(3) 0.025(2) 0.036(2) -0.0082(19) 0.000(2) -0.001(2)
C62 0.162(7) 0.043(4) 0.071(4) -0.036(3) -0.020(5) 0.002(4)
C63 0.033(2) 0.024(2) 0.025(2) -0.0070(17) -0.0020(17) 0.0037(17)
C64 0.037(2) 0.040(3) 0.029(2) -0.008(2) -0.0003(19) 0.002(2)
C65 0.050(3) 0.058(3) 0.021(2) -0.001(2) 0.000(2) 0.004(3)
C66 0.059(3) 0.061(4) 0.030(3) -0.007(2) -0.017(2) 0.008(3)
C67 0.044(3) 0.058(3) 0.053(3) -0.018(3) -0.022(2) -0.002(3)
C68 0.035(2) 0.036(3) 0.034(2) -0.008(2) -0.0092(19) 0.002(2)
C69 0.029(2) 0.026(2) 0.028(2) -0.0005(17) -0.0065(17) 0.0045(17)
C70 0.030(2) 0.052(3) 0.037(3) -0.013(2) -0.0063(19) 0.005(2)
C71 0.037(2) 0.054(3) 0.047(3) -0.009(2) -0.013(2) 0.006(2)
C72 0.030(2) 0.057(3) 0.055(3) -0.002(3) 0.000(2) 0.006(2)
C73 0.040(3) 0.062(4) 0.040(3) -0.010(2) 0.006(2) 0.010(2)
C74 0.036(2) 0.052(3) 0.032(2) -0.008(2) 0.0030(19) 0.004(2)
C75 0.037(2) 0.028(2) 0.022(2) -0.0017(17) 0.0048(17) 0.0015(18)
C76 0.038(2) 0.039(3) 0.031(2) -0.007(2) -0.0051(19) 0.001(2)
C77 0.037(2) 0.055(3) 0.036(3) -0.008(2) -0.003(2) 0.002(2)
C78 0.036(3) 0.060(4) 0.050(3) 0.003(3) 0.001(2) 0.020(3)
C79 0.052(3) 0.043(3) 0.088(4) -0.020(3) 0.000(3) 0.014(3)
C80 0.043(3) 0.036(3) 0.063(3) -0.018(2) -0.002(2) 0.009(2)
C81 0.035(2) 0.030(2) 0.034(2) -0.0129(19) -0.0024(18) -0.0004(19)
C82 0.045(3) 0.045(3) 0.033(2) -0.006(2) -0.008(2) -0.002(2)
C83 0.049(3) 0.073(4) 0.057(3) -0.020(3) -0.018(3) -0.006(3)
C84 0.043(3) 0.055(4) 0.074(4) -0.029(3) -0.015(3) -0.012(3)
C85 0.050(3) 0.034(3) 0.075(4) -0.020(3) -0.010(3) -0.005(2)
C86 0.044(3) 0.034(3) 0.048(3) -0.008(2) -0.009(2) 0.000(2)
C87 0.037(2) 0.023(2) 0.025(2) -0.0030(17) 0.0020(17) -0.0040(18)
C88 0.047(3) 0.043(3) 0.046(3) 0.000(2) -0.002(2) -0.008(2)
C89 0.058(3) 0.057(4) 0.069(4) -0.013(3) 0.019(3) -0.031(3)
C90 0.091(4) 0.027(3) 0.038(3) -0.001(2) 0.006(3) -0.003(3)
C91 0.062(3) 0.033(3) 0.034(3) 0.002(2) 0.008(2) 0.009(2)
C92 0.044(3) 0.032(2) 0.027(2) 0.0012(19) 0.0088(19) 0.003(2)
C93 0.1320(16) 0.0467(9) 0.0645(10) 0.0063(8) 0.0156(10) -0.0279(10)
C94 0.105(6) 0.087(6) 0.180(10) -0.060(6) 0.006(7) -0.006(5)
N1 0.0381(19) 0.030(2) 0.0263(18) -0.0076(15) 0.0027(15) -0.0020(16)
N2 0.0327(18) 0.0270(19) 0.0226(17) -0.0041(14) 0.0027(14) -0.0027(15)
N3 0.0295(17) 0.0230(18) 0.0271(18) -0.0095(14) 0.0021(14) -0.0012(14)
P1 0.0355(6) 0.0281(6) 0.0216(5) -0.0072(4) -0.0003(4) -0.0019(5)
P2 0.0268(5) 0.0274(6) 0.0198(5) -0.0054(4) -0.0002(4) 0.0010(4)
P3 0.0273(5) 0.0261(6) 0.0240(5) -0.0069(4) 0.0010(4) 0.0003(4)
P4 0.0277(5) 0.0240(5) 0.0234(5) -0.0061(4) 0.0012(4) 0.0005(4)
P5 0.0259(5) 0.0238(5) 0.0224(5) -0.0044(4) 0.0003(4) 0.0003(4)
P6 0.0317(5) 0.0245(6) 0.0227(5) -0.0053(4) -0.0024(4) 0.0008(4)
S1 0.205(3) 0.178(3) 0.0546(12) -0.0521(16) 0.0493(16) -0.007(2)
S2 0.1114(13) 0.0302(7) 0.0577(9) -0.0236(6) -0.0106(9) 0.0131(8)
S3 0.1320(16) 0.0467(9) 0.0645(10) 0.0063(8) 0.0156(10) -0.0279(10)
Ag1 0.0463(2) 0.02676(18) 0.02154(17) -0.00528(13) 0.00111(13) -0.00192(14)
Ag2 0.03564(18) 0.02636(18) 0.02243(16) -0.00616(13) 0.00276(13) -0.00058(13)
Ag3 0.04082(19) 0.02449(18) 0.02439(17) -0.00562(13) 0.00501(13) -0.00313(14)
Cl1 0.0266(5) 0.0336(6) 0.0276(5) -0.0049(4) -0.0045(4) 0.0022(4)
Cl2 0.0272(5) 0.0369(6) 0.0293(5) -0.0055(4) -0.0054(4) 0.0003(4)
Cl3 0.185(3) 0.145(3) 0.134(2) -0.066(2) -0.028(2) -0.012(2)
Cl4 0.1043(15) 0.1004(16) 0.138(2) -0.0533(15) 0.0201(14) -0.0128(12)

loop_
_atom_type_symbol
_atom_type_description
_atom_type_scat_dispersion_real
_atom_type_scat_dispersion_imag
_atom_type_scat_source
C C 0.0033 0.0016 'International Tables Vol C Tables 4.2.6.8 and 6.1.1.4'
H H 0.0000 0.0000 'International Tables Vol C Tables 4.2.6.8 and 6.1.1.4'
N N 0.0061 0.0033 'International Tables Vol C Tables 4.2.6.8 and 6.1.1.4'
P P 0.1023 0.0942 'International Tables Vol C Tables 4.2.6.8 and 6.1.1.4'
S S 0.1246 0.1234 'International Tables Vol C Tables 4.2.6.8 and 6.1.1.4'
Ag Ag -0.8971 1.1015 'International Tables Vol C Tables 4.2.6.8 and 6.1.1.4'
Cl Cl 0.1484 0.1585 'International Tables Vol C Tables 4.2.6.8 and 6.1.1.4'

loop_
_geom_angle_atom_site_label_1
_geom_angle_atom_site_label_2
_geom_angle_atom_site_label_3
_geom_angle
C2 C1 C6 118.7(4)
C2 C1 P1 122.4(3)
C6 C1 P1 118.1(4)
C1 C2 C3 120.1(5)
C1 C2 H2 120.0
C3 C2 H2 120.0
C4 C3 C2 121.2(6)
C4 C3 H3 119.4
C2 C3 H3 119.4
C3 C4 C5 118.9(5)
C3 C4 H4 120.6
C5 C4 H4 120.6
C6 C5 C4 120.3(6)
C6 C5 H5 119.8
C4 C5 H5 119.8
C5 C6 C1 120.9(6)
C5 C6 H6 119.6
C1 C6 H6 119.6
C8 C7 C12 118.9(4)
C8 C7 P1 125.1(3)
C12 C7 P1 116.0(3)
C7 C8 C9 120.8(4)
C7 C8 H8 119.6
C9 C8 H8 119.6
C10 C9 C8 119.1(5)
C10 C9 H9 120.4
C8 C9 H9 120.4
C9 C10 C11 121.0(5)
C9 C10 H10 119.5
C11 C10 H10 119.5
C10 C11 C12 120.1(5)
C10 C11 H11 119.9
C12 C11 H11 119.9
C11 C12 C7 120.0(5)
C11 C12 H12 120.0
C7 C12 H12 120.0
C14 C13 C18 118.4(4)
C14 C13 P2 126.7(3)
C18 C13 P2 114.7(3)
C13 C14 C15 120.4(4)
C13 C14 H14 119.8
C15 C14 H14 119.8
C16 C15 C14 120.7(5)
C16 C15 H15 119.6
C14 C15 H15 119.6
C15 C16 C17 119.8(4)
C15 C16 H16 120.1
C17 C16 H16 120.1
C16 C17 C18 120.0(4)
C16 C17 H17 120.0
C18 C17 H17 120.0
C17 C18 C13 120.6(4)
C17 C18 H18 119.7
C13 C18 H18 119.7
C20 C19 C24 118.2(4)
C20 C19 P2 116.0(3)
C24 C19 P2 125.4(3)
C21 C20 C19 121.4(4)
C21 C20 H20 119.3
C19 C20 H20 119.3
C22 C21 C20 120.0(4)
C22 C21 H21 120.0
C20 C21 H21 120.0
C21 C22 C23 120.6(4)
C21 C22 H22 119.7
C23 C22 H22 119.7
C22 C23 C24 119.1(4)
C22 C23 H23 120.4
C24 C23 H23 120.4
C19 C24 C23 120.7(4)
C19 C24 H24 119.7
C23 C24 H24 119.7
C30 C25 C26 119.5(5)
C30 C25 N1 120.9(4)
C26 C25 N1 119.6(4)
C27 C26 C25 119.8(6)
C27 C26 H26 120.1
C25 C26 H26 120.1
C28 C27 C26 120.6(6)
C28 C27 H27 119.7
C26 C27 H27 119.7
C27 C28 C29 121.1(5)
C27 C28 S1 114.9(6)
C29 C28 S1 123.9(6)
C28 C29 C30 119.0(6)
C28 C29 H29 120.5
C30 C29 H29 120.5
C25 C30 C29 120.0(6)
C25 C30 H30 120.0
C29 C30 H30 120.0
S1 C31 H31A 109.5
S1 C31 H31B 109.5
H31A C31 H31B 109.5
S1 C31 H31C 109.5
H31A C31 H31C 109.5
H31B C31 H31C 109.5
C37 C32 C33 117.9(4)
C37 C32 P3 126.1(3)
C33 C32 P3 116.0(3)
C34 C33 C32 121.2(5)
C34 C33 H33 119.4
C32 C33 H33 119.4
C33 C34 C35 120.5(5)
C33 C34 H34 119.7
C35 C34 H34 119.7
C34 C35 C36 119.7(5)
C34 C35 H35 120.2
C36 C35 H35 120.2
C35 C36 C37 120.2(5)
C35 C36 H36 119.9
C37 C36 H36 119.9
C32 C37 C36 120.5(5)
C32 C37 H37 119.7
C36 C37 H37 119.7
C43 C38 C39 118.4(4)
C43 C38 P3 116.5(4)
C39 C38 P3 125.0(3)
C40 C39 C38 119.9(5)
C40 C39 H39 120.1
C38 C39 H39 120.1
C41 C40 C39 121.7(6)
C41 C40 H40 119.2
C39 C40 H40 119.2
C40 C41 C42 119.4(5)
C40 C41 H41 120.3
C42 C41 H41 120.3
C41 C42 C43 120.0(5)
C41 C42 H42 120.0
C43 C42 H42 120.0
C38 C43 C42 120.7(5)
C38 C43 H43 119.6
C42 C43 H43 119.6
C49 C44 C45 118.0(4)
C49 C44 P4 123.8(3)
C45 C44 P4 117.9(3)
C46 C45 C44 121.1(5)
C46 C45 H45 119.4
C44 C45 H45 119.4
C47 C46 C45 119.8(5)
C47 C46 H46 120.1
C45 C46 H46 120.1
C46 C47 C48 120.3(5)
C46 C47 H47 119.9
C48 C47 H47 119.9
C47 C48 C49 119.9(5)
C47 C48 H48 120.1
C49 C48 H48 120.1
C44 C49 C48 120.9(5)
C44 C49 H49 119.6
C48 C49 H49 119.6
C51 C50 C55 119.4(4)
C51 C50 P4 117.2(4)
C55 C50 P4 123.2(4)
C50 C51 C52 120.3(5)
C50 C51 H51 119.9
C52 C51 H51 119.9
C53 C52 C51 120.1(6)
C53 C52 H52 120.0
C51 C52 H52 120.0
C54 C53 C52 120.0(5)
C54 C53 H53 120.0
C52 C53 H53 120.0
C53 C54 C55 121.1(5)
C53 C54 H54 119.5
C55 C54 H54 119.5
C50 C55 C54 119.1(5)
C50 C55 H55 120.5
C54 C55 H55 120.5
C61 C56 C57 120.0(4)
C61 C56 N2 119.7(4)
C57 C56 N2 120.3(4)
C58 C57 C56 120.3(4)
C58 C57 H57 119.8
C56 C57 H57 119.8
C57 C58 C59 120.1(4)
C57 C58 H58 119.9
C59 C58 H58 119.9
C60 C59 C58 119.2(4)
C60 C59 S2 123.7(4)
C58 C59 S2 117.1(3)
C59 C60 C61 120.8(5)
C59 C60 H60 119.6
C61 C60 H60 119.6
C56 C61 C60 119.6(4)
C56 C61 H61 120.2
C60 C61 H61 120.2
S2 C62 H62A 109.5
S2 C62 H62B 109.5
H62A C62 H62B 109.5
S2 C62 H62C 109.5
H62A C62 H62C 109.5
H62B C62 H62C 109.5
C64 C63 C68 119.2(4)
C64 C63 P5 124.9(3)
C68 C63 P5 115.7(3)
C65 C64 C63 119.6(4)
C65 C64 H64 120.2
C63 C64 H64 120.2
C66 C65 C64 121.0(5)
C66 C65 H65 119.5
C64 C65 H65 119.5
C65 C66 C67 120.5(4)
C65 C66 H66 119.8
C67 C66 H66 119.8
C66 C67 C68 119.9(5)
C66 C67 H67 120.0
C68 C67 H67 120.0
C67 C68 C63 119.7(4)
C67 C68 H68 120.2
C63 C68 H68 120.2
C74 C69 C70 119.0(4)
C74 C69 P5 123.4(3)
C70 C69 P5 116.3(3)
C71 C70 C69 120.0(4)
C71 C70 H70 120.0
C69 C70 H70 120.0
C72 C71 C70 120.5(5)
C72 C71 H71 119.8
C70 C71 H71 119.8
C73 C72 C71 119.9(4)
C73 C72 H72 120.1
C71 C72 H72 120.1
C72 C73 C74 120.3(5)
C72 C73 H73 119.9
C74 C73 H73 119.9
C69 C74 C73 120.3(4)
C69 C74 H74 119.9
C73 C74 H74 119.9
C76 C75 C80 118.3(4)
C76 C75 P6 116.8(3)
C80 C75 P6 124.4(4)
C75 C76 C77 121.1(5)
C75 C76 H76 119.5
C77 C76 H76 119.5
C78 C77 C76 120.4(5)
C78 C77 H77 119.8
C76 C77 H77 119.8
C77 C78 C79 119.7(4)
C77 C78 H78 120.2
C79 C78 H78 120.2
C78 C79 C80 120.9(5)
C78 C79 H79 119.6
C80 C79 H79 119.6
C75 C80 C79 119.6(5)
C75 C80 H80 120.2
C79 C80 H80 120.2
C86 C81 C82 119.0(4)
C86 C81 P6 124.2(3)
C82 C81 P6 116.5(4)
C83 C82 C81 119.5(5)
C83 C82 H82 120.3
C81 C82 H82 120.3
C84 C83 C82 120.9(5)
C84 C83 H83 119.6
C82 C83 H83 119.6
C85 C84 C83 120.1(5)
C85 C84 H84 120.0
C83 C84 H84 120.0
C84 C85 C86 120.8(5)
C84 C85 H85 119.6
C86 C85 H85 119.6
C85 C86 C81 119.9(4)
C85 C86 H86 120.1
C81 C86 H86 120.1
C92 C87 C88 119.3(4)
C92 C87 N3 120.2(4)
C88 C87 N3 120.5(4)
C87 C88 C89 119.5(5)
C87 C88 H88 120.2
C89 C88 H88 120.2
C90 C89 C88 120.1(5)
C90 C89 H89 119.9
C88 C89 H89 119.9
C91 C90 C89 119.5(5)
C91 C90 S3 117.3(4)
C89 C90 S3 123.2(5)
C90 C91 C92 120.8(5)
C90 C91 H91 119.6
C92 C91 H91 119.6
C91 C92 C87 120.7(5)
C91 C92 H92 119.6
C87 C92 H92 119.6
S3 C93 H93A 109.5
S3 C93 H93B 109.5
H93A C93 H93B 109.5
S3 C93 H93C 109.5
H93A C93 H93C 109.5
H93B C93 H93C 109.5
Cl3 C94 Cl4 113.7(5)
Cl3 C94 H94A 108.8
Cl4 C94 H94A 108.8
Cl3 C94 H94B 108.8
Cl4 C94 H94B 108.8
H94A C94 H94B 107.7
C25 N1 P1 119.4(3)
C25 N1 P2 118.2(3)
P1 N1 P2 122.3(2)
C56 N2 P3 118.7(3)
C56 N2 P4 118.9(3)
P3 N2 P4 122.3(2)
C87 N3 P5 119.2(3)
C87 N3 P6 118.2(3)
P5 N3 P6 122.6(2)
N1 P1 C7 105.94(18)
N1 P1 C1 105.54(19)
C7 P1 C1 104.5(2)
N1 P1 Ag1 119.29(13)
C7 P1 Ag1 112.75(14)
C1 P1 Ag1 107.67(14)
N1 P2 C19 103.37(18)
N1 P2 C13 103.87(18)
C19 P2 C13 107.99(19)
N1 P2 Ag2 121.19(12)
C19 P2 Ag2 110.48(13)
C13 P2 Ag2 109.13(13)
N2 P3 C38 105.07(18)
N2 P3 C32 104.52(17)
C38 P3 C32 107.3(2)
N2 P3 Ag2 119.10(13)
C38 P3 Ag2 111.98(15)
C32 P3 Ag2 108.16(14)
N2 P4 C44 104.88(19)
N2 P4 C50 104.80(18)
C44 P4 C50 106.0(2)
N2 P4 Ag3 119.97(12)
C44 P4 Ag3 106.39(14)
C50 P4 Ag3 113.69(16)
N3 P5 C63 103.44(17)
N3 P5 C69 105.51(18)
C63 P5 C69 106.99(19)
N3 P5 Ag3 119.32(12)
C63 P5 Ag3 113.09(15)
C69 P5 Ag3 107.67(13)
N3 P6 C75 104.92(17)
N3 P6 C81 103.42(19)
C75 P6 C81 107.6(2)
N3 P6 Ag1 119.10(12)
C75 P6 Ag1 108.31(14)
C81 P6 Ag1 112.74(14)
C31 S1 C28 96.2(5)
C59 S2 C62 103.8(3)
C93 S3 C90 102.3(3)
P1 Ag1 P6 122.84(4)
P1 Ag1 Cl2 103.06(3)
P6 Ag1 Cl2 113.54(3)
P1 Ag1 Cl1 112.86(4)
P6 Ag1 Cl1 104.67(3)
Cl2 Ag1 Cl1 97.04(3)
P1 Ag1 Ag3 148.03(3)
P6 Ag1 Ag3 88.93(3)
Cl2 Ag1 Ag3 55.47(2)
Cl1 Ag1 Ag3 55.12(2)
P1 Ag1 Ag2 89.45(3)
P6 Ag1 Ag2 147.60(3)
Cl2 Ag1 Ag2 54.53(2)
Cl1 Ag1 Ag2 54.19(2)
Ag3 Ag1 Ag2 59.121(10)
P3 Ag2 P2 124.87(4)
P3 Ag2 Cl1 108.11(3)
P2 Ag2 Cl1 105.92(3)
P3 Ag2 Cl2 110.09(3)
P2 Ag2 Cl2 106.94(4)
Cl1 Ag2 Cl2 97.41(3)
P3 Ag2 Ag3 89.24(3)
P2 Ag2 Ag3 145.85(3)
Cl1 Ag2 Ag3 55.27(2)
Cl2 Ag2 Ag3 55.41(2)
P3 Ag2 Ag1 148.31(3)
P2 Ag2 Ag1 86.78(3)
Cl1 Ag2 Ag1 54.80(2)
Cl2 Ag2 Ag1 54.38(2)
Ag3 Ag2 Ag1 59.082(10)
P5 Ag3 P4 119.66(4)
P5 Ag3 Cl1 110.23(3)
P4 Ag3 Cl1 109.30(4)
P5 Ag3 Cl2 108.70(4)
P4 Ag3 Cl2 108.99(3)
Cl1 Ag3 Cl2 97.71(3)
P5 Ag3 Ag1 89.29(3)
P4 Ag3 Ag1 151.03(3)
Cl1 Ag3 Ag1 55.94(2)
Cl2 Ag3 Ag1 55.51(2)
P5 Ag3 Ag2 151.08(3)
P4 Ag3 Ag2 89.24(3)
Cl1 Ag3 Ag2 55.45(2)
Cl2 Ag3 Ag2 55.61(2)
Ag1 Ag3 Ag2 61.797(10)
Ag3 Cl1 Ag2 69.27(2)
Ag3 Cl1 Ag1 68.94(3)
Ag2 Cl1 Ag1 71.01(2)
Ag3 Cl2 Ag1 69.03(2)
Ag3 Cl2 Ag2 68.98(3)
Ag1 Cl2 Ag2 71.09(2)

loop_
_geom_bond_atom_site_label_1
_geom_bond_atom_site_label_2
_geom_bond_distance
C1 C2 1.386(7)
C1 C6 1.399(6)
C1 P1 1.822(5)
C2 C3 1.392(7)
C2 H2 0.9500
C3 C4 1.368(8)
C3 H3 0.9500
C4 C5 1.405(9)
C4 H4 0.9500
C5 C6 1.368(7)
C5 H5 0.9500
C6 H6 0.9500
C7 C8 1.372(6)
C7 C12 1.397(6)
C7 P1 1.820(4)
C8 C9 1.410(6)
C8 H8 0.9500
C9 C10 1.363(7)
C9 H9 0.9500
C10 C11 1.371(8)
C10 H10 0.9500
C11 C12 1.390(7)
C11 H11 0.9500
C12 H12 0.9500
C13 C14 1.364(6)
C13 C18 1.411(6)
C13 P2 1.826(4)
C14 C15 1.399(6)
C14 H14 0.9500
C15 C16 1.366(7)
C15 H15 0.9500
C16 C17 1.373(7)
C16 H16 0.9500
C17 C18 1.383(6)
C17 H17 0.9500
C18 H18 0.9500
C19 C20 1.389(5)
C19 C24 1.393(6)
C19 P2 1.810(4)
C20 C21 1.382(6)
C20 H20 0.9500
C21 C22 1.370(7)
C21 H21 0.9500
C22 C23 1.387(7)
C22 H22 0.9500
C23 C24 1.406(6)
C23 H23 0.9500
C24 H24 0.9500
C25 C30 1.358(7)
C25 C26 1.406(7)
C25 N1 1.452(5)
C26 C27 1.382(8)
C26 H26 0.9500
C27 C28 1.347(10)
C27 H27 0.9500
C28 C29 1.375(10)
C28 S1 1.802(6)
C29 C30 1.421(8)
C29 H29 0.9500
C30 H30 0.9500
C31 S1 1.576(9)
C31 H31A 0.9800
C31 H31B 0.9800
C31 H31C 0.9800
C32 C37 1.388(6)
C32 C33 1.391(6)
C32 P3 1.827(4)
C33 C34 1.367(6)
C33 H33 0.9500
C34 C35 1.371(7)
C34 H34 0.9500
C35 C36 1.371(8)
C35 H35 0.9500
C36 C37 1.389(7)
C36 H36 0.9500
C37 H37 0.9500
C38 C43 1.384(6)
C38 C39 1.408(7)
C38 P3 1.815(4)
C39 C40 1.377(7)
C39 H39 0.9500
C40 C41 1.360(8)
C40 H40 0.9500
C41 C42 1.388(8)
C41 H41 0.9500
C42 C43 1.390(6)
C42 H42 0.9500
C43 H43 0.9500
C44 C49 1.379(6)
C44 C45 1.409(6)
C44 P4 1.808(4)
C45 C46 1.377(6)
C45 H45 0.9500
C46 C47 1.377(8)
C46 H46 0.9500
C47 C48 1.380(8)
C47 H47 0.9500
C48 C49 1.394(7)
C48 H48 0.9500
C49 H49 0.9500
C50 C51 1.383(7)
C50 C55 1.392(7)
C50 P4 1.820(4)
C51 C52 1.391(7)
C51 H51 0.9500
C52 C53 1.369(9)
C52 H52 0.9500
C53 C54 1.361(9)
C53 H53 0.9500
C54 C55 1.395(6)
C54 H54 0.9500
C55 H55 0.9500
C56 C61 1.384(6)
C56 C57 1.388(6)
C56 N2 1.468(5)
C57 C58 1.374(6)
C57 H57 0.9500
C58 C59 1.402(7)
C58 H58 0.9500
C59 C60 1.378(7)
C59 S2 1.761(5)
C60 C61 1.391(6)
C60 H60 0.9500
C61 H61 0.9500
C62 S2 1.775(7)
C62 H62A 0.9800
C62 H62B 0.9800
C62 H62C 0.9800
C63 C64 1.401(6)
C63 C68 1.401(6)
C63 P5 1.811(4)
C64 C65 1.379(6)
C64 H64 0.9500
C65 C66 1.358(7)
C65 H65 0.9500
C66 C67 1.386(7)
C66 H66 0.9500
C67 C68 1.386(6)
C67 H67 0.9500
C68 H68 0.9500
C69 C74 1.372(6)
C69 C70 1.402(6)
C69 P5 1.821(4)
C70 C71 1.387(6)
C70 H70 0.9500
C71 C72 1.379(7)
C71 H71 0.9500
C72 C73 1.365(7)
C72 H72 0.9500
C73 C74 1.408(6)
C73 H73 0.9500
C74 H74 0.9500
C75 C76 1.392(6)
C75 C80 1.398(6)
C75 P6 1.816(4)
C76 C77 1.393(6)
C76 H76 0.9500
C77 C78 1.365(8)
C77 H77 0.9500
C78 C79 1.378(8)
C78 H78 0.9500
C79 C80 1.402(7)
C79 H79 0.9500
C80 H80 0.9500
C81 C86 1.389(6)
C81 C82 1.396(6)
C81 P6 1.816(4)
C82 C83 1.384(7)
C82 H82 0.9500
C83 C84 1.369(8)
C83 H83 0.9500
C84 C85 1.354(7)
C84 H84 0.9500
C85 C86 1.388(7)
C85 H85 0.9500
C86 H86 0.9500
C87 C92 1.377(6)
C87 C88 1.390(6)
C87 N3 1.468(5)
C88 C89 1.396(7)
C88 H88 0.9500
C89 C90 1.388(8)
C89 H89 0.9500
C90 C91 1.366(8)
C90 S3 1.784(5)
C91 C92 1.374(6)
C91 H91 0.9500
C92 H92 0.9500
C93 S3 1.729(7)
C93 H93A 0.9800
C93 H93B 0.9800
C93 H93C 0.9800
C94 Cl3 1.709(9)
C94 Cl4 1.722(9)
C94 H94A 0.9900
C94 H94B 0.9900
N1 P1 1.709(4)
N1 P2 1.712(4)
N2 P3 1.710(3)
N2 P4 1.712(3)
N3 P5 1.708(3)
N3 P6 1.708(3)
P1 Ag1 2.4427(11)
P2 Ag2 2.4574(10)
P3 Ag2 2.4516(11)
P4 Ag3 2.4263(11)
P5 Ag3 2.4257(11)
P6 Ag1 2.4443(11)
Ag1 Cl2 2.7010(10)
Ag1 Cl1 2.7165(11)
Ag1 Ag3 3.0600(4)
Ag1 Ag2 3.1434(5)
Ag2 Cl1 2.6959(9)
Ag2 Cl2 2.7061(11)
Ag2 Ag3 3.0613(4)
Ag3 Cl1 2.6900(10)
Ag3 Cl2 2.6997(10)

loop_
_geom_torsion_atom_site_label_1
_geom_torsion_atom_site_label_2
_geom_torsion_atom_site_label_3
_geom_torsion_atom_site_label_4
_geom_torsion
C6 C1 C2 C3 1.2(7)
P1 C1 C2 C3 170.5(4)
C1 C2 C3 C4 -1.1(8)
C2 C3 C4 C5 0.8(9)
C3 C4 C5 C6 -0.6(10)
C4 C5 C6 C1 0.7(9)
C2 C1 C6 C5 -1.0(8)
P1 C1 C6 C5 -170.8(5)
C12 C7 C8 C9 0.4(7)
P1 C7 C8 C9 179.7(4)
C7 C8 C9 C10 1.5(8)
C8 C9 C10 C11 -1.4(9)
C9 C10 C11 C12 -0.5(9)
C10 C11 C12 C7 2.3(9)
C8 C7 C12 C11 -2.2(7)
P1 C7 C12 C11 178.4(4)
C18 C13 C14 C15 3.6(7)
P2 C13 C14 C15 177.7(4)
C13 C14 C15 C16 -3.0(8)
C14 C15 C16 C17 0.6(8)
C15 C16 C17 C18 0.9(9)
C16 C17 C18 C13 -0.2(8)
C14 C13 C18 C17 -2.1(7)
P2 C13 C18 C17 -176.9(4)
C24 C19 C20 C21 -0.2(7)
P2 C19 C20 C21 -173.8(4)
C19 C20 C21 C22 0.2(8)
C20 C21 C22 C23 0.4(9)
C21 C22 C23 C24 -1.2(9)
C20 C19 C24 C23 -0.6(7)
P2 C19 C24 C23 172.4(4)
C22 C23 C24 C19 1.2(8)
C30 C25 C26 C27 1.0(8)
N1 C25 C26 C27 -176.5(5)
C25 C26 C27 C28 -1.2(9)
C26 C27 C28 C29 0.3(11)
C26 C27 C28 S1 -176.7(5)
C27 C28 C29 C30 0.6(11)
S1 C28 C29 C30 177.4(5)
C26 C25 C30 C29 -0.1(8)
N1 C25 C30 C29 177.4(5)
C28 C29 C30 C25 -0.8(9)
C37 C32 C33 C34 -0.4(7)
P3 C32 C33 C34 -177.3(4)
C32 C33 C34 C35 0.8(7)
C33 C34 C35 C36 -0.9(8)
C34 C35 C36 C37 0.7(9)
C33 C32 C37 C36 0.2(7)
P3 C32 C37 C36 176.7(4)
C35 C36 C37 C32 -0.4(8)
C43 C38 C39 C40 -0.9(7)
P3 C38 C39 C40 175.1(4)
C38 C39 C40 C41 0.8(9)
C39 C40 C41 C42 -0.7(9)
C40 C41 C42 C43 0.7(8)
C39 C38 C43 C42 1.0(7)
P3 C38 C43 C42 -175.4(4)
C41 C42 C43 C38 -0.9(7)
C49 C44 C45 C46 -3.3(7)
P4 C44 C45 C46 -176.8(4)
C44 C45 C46 C47 1.0(7)
C45 C46 C47 C48 1.2(8)
C46 C47 C48 C49 -0.9(9)
C45 C44 C49 C48 3.5(7)
P4 C44 C49 C48 176.6(4)
C47 C48 C49 C44 -1.5(8)
C55 C50 C51 C52 0.6(7)
P4 C50 C51 C52 -175.1(4)
C50 C51 C52 C53 2.0(8)
C51 C52 C53 C54 -3.0(8)
C52 C53 C54 C55 1.5(9)
C51 C50 C55 C54 -2.1(7)
P4 C50 C55 C54 173.3(4)
C53 C54 C55 C50 1.1(8)
C61 C56 C57 C58 1.9(7)
N2 C56 C57 C58 180.0(4)
C56 C57 C58 C59 -1.4(7)
C57 C58 C59 C60 0.6(7)
C57 C58 C59 S2 -179.7(4)
C58 C59 C60 C61 -0.3(7)
S2 C59 C60 C61 180.0(4)
C57 C56 C61 C60 -1.5(7)
N2 C56 C61 C60 -179.7(4)
C59 C60 C61 C56 0.8(7)
C68 C63 C64 C65 0.6(6)
P5 C63 C64 C65 175.3(4)
C63 C64 C65 C66 -1.9(7)
C64 C65 C66 C67 1.1(8)
C65 C66 C67 C68 1.0(8)
C66 C67 C68 C63 -2.3(7)
C64 C63 C68 C67 1.5(6)
P5 C63 C68 C67 -173.7(4)
C74 C69 C70 C71 -3.2(7)
P5 C69 C70 C71 -170.5(4)
C69 C70 C71 C72 1.5(8)
C70 C71 C72 C73 0.5(8)
C71 C72 C73 C74 -0.9(8)
C70 C69 C74 C73 2.9(7)
P5 C69 C74 C73 169.3(4)
C72 C73 C74 C69 -0.9(8)
C80 C75 C76 C77 -2.3(6)
P6 C75 C76 C77 -175.1(3)
C75 C76 C77 C78 -0.6(7)
C76 C77 C78 C79 2.2(8)
C77 C78 C79 C80 -0.9(9)
C76 C75 C80 C79 3.6(7)
P6 C75 C80 C79 175.7(4)
C78 C79 C80 C75 -2.0(8)
C86 C81 C82 C83 0.3(7)
P6 C81 C82 C83 -173.4(4)
C81 C82 C83 C84 0.1(8)
C82 C83 C84 C85 -1.0(9)
C83 C84 C85 C86 1.5(9)
C84 C85 C86 C81 -1.2(8)
C82 C81 C86 C85 0.3(7)
P6 C81 C86 C85 173.4(4)
C92 C87 C88 C89 -2.2(7)
N3 C87 C88 C89 176.9(5)
C87 C88 C89 C90 -0.6(8)
C88 C89 C90 C91 2.4(9)
C88 C89 C90 S3 -178.7(4)
C89 C90 C91 C92 -1.4(8)
S3 C90 C91 C92 179.6(4)
C90 C91 C92 C87 -1.5(7)
C88 C87 C92 C91 3.3(7)
N3 C87 C92 C91 -175.8(4)
C30 C25 N1 P1 88.3(5)
C26 C25 N1 P1 -94.2(5)
C30 C25 N1 P2 -95.0(5)
C26 C25 N1 P2 82.4(5)
C61 C56 N2 P3 -100.6(4)
C57 C56 N2 P3 81.3(4)
C61 C56 N2 P4 82.2(4)
C57 C56 N2 P4 -95.9(4)
C92 C87 N3 P5 -95.7(4)
C88 C87 N3 P5 85.3(5)
C92 C87 N3 P6 83.9(4)
C88 C87 N3 P6 -95.2(4)
C25 N1 P1 C7 48.3(4)
P2 N1 P1 C7 -128.3(2)
C25 N1 P1 C1 -62.2(3)
P2 N1 P1 C1 121.3(2)
C25 N1 P1 Ag1 176.7(3)
P2 N1 P1 Ag1 0.2(3)
C8 C7 P1 N1 -63.9(4)
C12 C7 P1 N1 115.5(4)
C8 C7 P1 C1 47.3(5)
C12 C7 P1 C1 -133.3(4)
C8 C7 P1 Ag1 163.9(4)
C12 C7 P1 Ag1 -16.7(4)
C2 C1 P1 N1 138.0(4)
C6 C1 P1 N1 -52.6(4)
C2 C1 P1 C7 26.5(4)
C6 C1 P1 C7 -164.1(4)
C2 C1 P1 Ag1 -93.6(4)
C6 C1 P1 Ag1 75.8(4)
C25 N1 P2 C19 50.3(3)
P1 N1 P2 C19 -133.1(2)
C25 N1 P2 C13 -62.3(3)
P1 N1 P2 C13 114.2(2)
C25 N1 P2 Ag2 174.7(3)
P1 N1 P2 Ag2 -8.7(3)
C20 C19 P2 N1 104.8(4)
C24 C19 P2 N1 -68.4(4)
C20 C19 P2 C13 -145.6(3)
C24 C19 P2 C13 41.3(5)
C20 C19 P2 Ag2 -26.3(4)
C24 C19 P2 Ag2 160.5(4)
C14 C13 P2 N1 120.1(4)
C18 C13 P2 N1 -65.6(4)
C14 C13 P2 C19 10.8(5)
C18 C13 P2 C19 -175.0(3)
C14 C13 P2 Ag2 -109.3(4)
C18 C13 P2 Ag2 64.9(4)
C56 N2 P3 C38 53.2(3)
P4 N2 P3 C38 -129.7(2)
C56 N2 P3 C32 -59.6(3)
P4 N2 P3 C32 117.5(2)
C56 N2 P3 Ag2 179.6(2)
P4 N2 P3 Ag2 -3.3(3)
C43 C38 P3 N2 118.1(3)
C39 C38 P3 N2 -58.0(4)
C43 C38 P3 C32 -131.1(3)
C39 C38 P3 C32 52.9(4)
C43 C38 P3 Ag2 -12.6(4)
C39 C38 P3 Ag2 171.4(3)
C37 C32 P3 N2 109.5(4)
C33 C32 P3 N2 -73.9(4)
C37 C32 P3 C38 -1.7(5)
C33 C32 P3 C38 174.9(3)
C37 C32 P3 Ag2 -122.6(4)
C33 C32 P3 Ag2 53.9(3)
C56 N2 P4 C44 -58.5(3)
P3 N2 P4 C44 124.4(2)
C56 N2 P4 C50 52.9(3)
P3 N2 P4 C50 -124.1(2)
C56 N2 P4 Ag3 -177.9(2)
P3 N2 P4 Ag3 5.1(3)
C49 C44 P4 N2 131.0(4)
C45 C44 P4 N2 -55.9(4)
C49 C44 P4 C50 20.4(5)
C45 C44 P4 C50 -166.5(3)
C49 C44 P4 Ag3 -100.9(4)
C45 C44 P4 Ag3 72.2(4)
C51 C50 P4 N2 110.4(4)
C55 C50 P4 N2 -65.0(4)
C51 C50 P4 C44 -139.0(3)
C55 C50 P4 C44 45.6(4)
C51 C50 P4 Ag3 -22.4(4)
C55 C50 P4 Ag3 162.1(3)
C87 N3 P5 C63 47.0(3)
P6 N3 P5 C63 -132.6(2)
C87 N3 P5 C69 -65.3(3)
P6 N3 P5 C69 115.2(2)
C87 N3 P5 Ag3 173.6(2)
P6 N3 P5 Ag3 -5.9(3)
C64 C63 P5 N3 -75.1(4)
C68 C63 P5 N3 99.8(3)
C64 C63 P5 C69 36.0(4)
C68 C63 P5 C69 -149.1(3)
C64 C63 P5 Ag3 154.4(3)
C68 C63 P5 Ag3 -30.7(3)
C74 C69 P5 N3 138.6(4)
C70 C69 P5 N3 -54.7(4)
C74 C69 P5 C63 28.9(4)
C70 C69 P5 C63 -164.4(3)
C74 C69 P5 Ag3 -92.9(4)
C70 C69 P5 Ag3 73.8(4)
C87 N3 P6 C75 -59.8(3)
P5 N3 P6 C75 119.8(2)
C87 N3 P6 C81 52.9(3)
P5 N3 P6 C81 -127.6(2)
C87 N3 P6 Ag1 178.9(2)
P5 N3 P6 Ag1 -1.6(3)
C76 C75 P6 N3 -64.0(4)
C80 C75 P6 N3 123.7(4)
C76 C75 P6 C81 -173.7(3)
C80 C75 P6 C81 14.0(4)
C76 C75 P6 Ag1 64.2(3)
C80 C75 P6 Ag1 -108.1(4)
C86 C81 P6 N3 -67.0(4)
C82 C81 P6 N3 106.3(4)
C86 C81 P6 C75 43.7(4)
C82 C81 P6 C75 -143.0(3)
C86 C81 P6 Ag1 163.1(4)
C82 C81 P6 Ag1 -23.6(4)
C27 C28 S1 C31 -159.1(6)
C29 C28 S1 C31 24.0(7)
C60 C59 S2 C62 0.9(5)
C58 C59 S2 C62 -178.8(4)
C91 C90 S3 C93 -138.7(5)
C89 C90 S3 C93 42.4(6)
N1 P1 Ag1 P6 -171.44(14)
C7 P1 Ag1 P6 -46.22(17)
C1 P1 Ag1 P6 68.49(16)
N1 P1 Ag1 Cl2 58.94(14)
C7 P1 Ag1 Cl2 -175.84(16)
C1 P1 Ag1 Cl2 -61.14(16)
N1 P1 Ag1 Cl1 -44.61(14)
C7 P1 Ag1 Cl1 80.60(16)
C1 P1 Ag1 Cl1 -164.69(16)
N1 P1 Ag1 Ag3 15.62(16)
C7 P1 Ag1 Ag3 140.83(16)
C1 P1 Ag1 Ag3 -104.46(16)
N1 P1 Ag1 Ag2 5.66(14)
C7 P1 Ag1 Ag2 130.88(16)
C1 P1 Ag1 Ag2 -114.41(16)
N3 P6 Ag1 P1 -170.31(13)
C75 P6 Ag1 P1 70.05(16)
C81 P6 Ag1 P1 -48.89(15)
N3 P6 Ag1 Cl2 -45.24(14)
C75 P6 Ag1 Cl2 -164.88(15)
C81 P6 Ag1 Cl2 76.18(15)
N3 P6 Ag1 Cl1 59.37(14)
C75 P6 Ag1 Cl1 -60.27(15)
C81 P6 Ag1 Cl1 -179.21(15)
N3 P6 Ag1 Ag3 5.96(13)
C75 P6 Ag1 Ag3 -113.68(15)
C81 P6 Ag1 Ag3 127.38(15)
N3 P6 Ag1 Ag2 15.11(16)
C75 P6 Ag1 Ag2 -104.53(15)
C81 P6 Ag1 Ag2 136.52(15)
N2 P3 Ag2 P2 -177.84(13)
C38 P3 Ag2 P2 -54.80(15)
C32 P3 Ag2 P2 63.18(15)
N2 P3 Ag2 Cl1 -52.42(14)
C38 P3 Ag2 Cl1 70.63(15)
C32 P3 Ag2 Cl1 -171.40(14)
N2 P3 Ag2 Cl2 52.89(14)
C38 P3 Ag2 Cl2 175.94(14)
C32 P3 Ag2 Cl2 -66.08(14)
N2 P3 Ag2 Ag3 0.44(13)
C38 P3 Ag2 Ag3 123.49(14)
C32 P3 Ag2 Ag3 -118.54(14)
N2 P3 Ag2 Ag1 -1.08(15)
C38 P3 Ag2 Ag1 121.96(14)
C32 P3 Ag2 Ag1 -120.06(14)
N1 P2 Ag2 P3 -171.78(14)
C19 P2 Ag2 P3 -50.80(16)
C13 P2 Ag2 P3 67.79(15)
N1 P2 Ag2 Cl1 61.87(14)
C19 P2 Ag2 Cl1 -177.15(15)
C13 P2 Ag2 Cl1 -58.56(15)
N1 P2 Ag2 Cl2 -41.25(14)
C19 P2 Ag2 Cl2 79.73(15)
C13 P2 Ag2 Cl2 -161.69(14)
N1 P2 Ag2 Ag3 11.28(16)
C19 P2 Ag2 Ag3 132.26(15)
C13 P2 Ag2 Ag3 -109.15(15)
N1 P2 Ag2 Ag1 9.92(14)
C19 P2 Ag2 Ag1 130.90(15)
C13 P2 Ag2 Ag1 -110.51(14)
P1 Ag1 Ag2 P3 175.65(6)
P6 Ag1 Ag2 P3 -8.90(8)
Cl2 Ag1 Ag2 P3 69.13(6)
Cl1 Ag1 Ag2 P3 -65.26(6)
Ag3 Ag1 Ag2 P3 1.77(5)
P1 Ag1 Ag2 P2 -7.01(3)
P6 Ag1 Ag2 P2 168.44(6)
Cl2 Ag1 Ag2 P2 -113.53(4)
Cl1 Ag1 Ag2 P2 112.08(4)
Ag3 Ag1 Ag2 P2 179.11(3)
P1 Ag1 Ag2 Cl1 -119.09(4)
P6 Ag1 Ag2 Cl1 56.36(6)
Cl2 Ag1 Ag2 Cl1 134.40(4)
Ag3 Ag1 Ag2 Cl1 67.04(3)
P1 Ag1 Ag2 Cl2 106.52(4)
P6 Ag1 Ag2 Cl2 -78.03(6)
Cl1 Ag1 Ag2 Cl2 -134.40(4)
Ag3 Ag1 Ag2 Cl2 -67.36(3)
P1 Ag1 Ag2 Ag3 173.88(3)
P6 Ag1 Ag2 Ag3 -10.67(5)
Cl2 Ag1 Ag2 Ag3 67.36(3)
Cl1 Ag1 Ag2 Ag3 -67.04(3)
N3 P5 Ag3 P4 -172.91(13)
C63 P5 Ag3 P4 -50.95(14)
C69 P5 Ag3 P4 67.04(15)
N3 P5 Ag3 Cl1 -44.93(14)
C63 P5 Ag3 Cl1 77.03(14)
C69 P5 Ag3 Cl1 -164.98(15)
N3 P5 Ag3 Cl2 61.07(14)
C63 P5 Ag3 Cl2 -176.97(14)
C69 P5 Ag3 Cl2 -58.98(15)
N3 P5 Ag3 Ag1 8.09(13)
C63 P5 Ag3 Ag1 130.05(14)
C69 P5 Ag3 Ag1 -111.96(15)
N3 P5 Ag3 Ag2 9.43(16)
C63 P5 Ag3 Ag2 131.39(14)
C69 P5 Ag3 Ag2 -110.62(15)
N2 P4 Ag3 P5 177.51(13)
C44 P4 Ag3 P5 58.92(15)
C50 P4 Ag3 P5 -57.40(16)
N2 P4 Ag3 Cl1 49.11(14)
C44 P4 Ag3 Cl1 -69.48(15)
C50 P4 Ag3 Cl1 174.20(15)
N2 P4 Ag3 Cl2 -56.61(14)
C44 P4 Ag3 Cl2 -175.20(15)
C50 P4 Ag3 Cl2 68.49(15)
N2 P4 Ag3 Ag1 -4.55(16)
C44 P4 Ag3 Ag1 -123.14(15)
C50 P4 Ag3 Ag1 120.54(15)
N2 P4 Ag3 Ag2 -3.62(13)
C44 P4 Ag3 Ag2 -122.21(15)
C50 P4 Ag3 Ag2 121.47(15)
P1 Ag1 Ag3 P5 167.64(6)
P6 Ag1 Ag3 P5 -6.43(3)
Cl2 Ag1 Ag3 P5 113.42(4)
Cl1 Ag1 Ag3 P5 -115.20(4)
Ag2 Ag1 Ag3 P5 179.27(3)
P1 Ag1 Ag3 P4 -10.56(8)
P6 Ag1 Ag3 P4 175.36(6)
Cl2 Ag1 Ag3 P4 -64.79(6)
Cl1 Ag1 Ag3 P4 66.59(6)
Ag2 Ag1 Ag3 P4 1.06(6)
P1 Ag1 Ag3 Cl1 -77.15(6)
P6 Ag1 Ag3 Cl1 108.77(4)
Cl2 Ag1 Ag3 Cl1 -131.38(4)
Ag2 Ag1 Ag3 Cl1 -65.53(3)
P1 Ag1 Ag3 Cl2 54.23(6)
P6 Ag1 Ag3 Cl2 -119.85(4)
Cl1 Ag1 Ag3 Cl2 131.38(4)
Ag2 Ag1 Ag3 Cl2 65.85(3)
P1 Ag1 Ag3 Ag2 -11.62(5)
P6 Ag1 Ag3 Ag2 174.30(3)
Cl2 Ag1 Ag3 Ag2 -65.85(3)
Cl1 Ag1 Ag3 Ag2 65.53(3)
P3 Ag2 Ag3 P5 179.41(6)
P2 Ag2 Ag3 P5 -3.10(8)
Cl1 Ag2 Ag3 P5 -67.79(6)
Cl2 Ag2 Ag3 P5 64.17(6)
Ag1 Ag2 Ag3 P5 -1.52(6)
P3 Ag2 Ag3 P4 1.44(3)
P2 Ag2 Ag3 P4 178.93(5)
Cl1 Ag2 Ag3 P4 114.24(4)
Cl2 Ag2 Ag3 P4 -113.80(4)
Ag1 Ag2 Ag3 P4 -179.49(3)
P3 Ag2 Ag3 Cl1 -112.80(4)
P2 Ag2 Ag3 Cl1 64.69(5)
Cl2 Ag2 Ag3 Cl1 131.96(4)
Ag1 Ag2 Ag3 Cl1 66.27(3)
P3 Ag2 Ag3 Cl2 115.24(4)
P2 Ag2 Ag3 Cl2 -67.27(5)
Cl1 Ag2 Ag3 Cl2 -131.96(4)
Ag1 Ag2 Ag3 Cl2 -65.69(3)
P3 Ag2 Ag3 Ag1 -179.07(3)
P2 Ag2 Ag3 Ag1 -1.58(5)
Cl1 Ag2 Ag3 Ag1 -66.27(3)
Cl2 Ag2 Ag3 Ag1 65.69(3)
P5 Ag3 Cl1 Ag2 151.50(3)
P4 Ag3 Cl1 Ag2 -75.03(3)
Cl2 Ag3 Cl1 Ag2 38.26(3)
Ag1 Ag3 Cl1 Ag2 76.87(2)
P5 Ag3 Cl1 Ag1 74.63(3)
P4 Ag3 Cl1 Ag1 -151.90(3)
Cl2 Ag3 Cl1 Ag1 -38.62(3)
Ag2 Ag3 Cl1 Ag1 -76.87(2)
P3 Ag2 Cl1 Ag3 75.90(3)
P2 Ag2 Cl1 Ag3 -148.15(3)
Cl2 Ag2 Cl1 Ag3 -38.12(3)
Ag1 Ag2 Cl1 Ag3 -73.97(2)
P3 Ag2 Cl1 Ag1 149.87(3)
P2 Ag2 Cl1 Ag1 -74.18(3)
Cl2 Ag2 Cl1 Ag1 35.85(3)
Ag3 Ag2 Cl1 Ag1 73.97(2)
P1 Ag1 Cl1 Ag3 145.93(3)
P6 Ag1 Cl1 Ag3 -78.11(3)
Cl2 Ag1 Cl1 Ag3 38.52(3)
Ag2 Ag1 Cl1 Ag3 74.42(2)
P1 Ag1 Cl1 Ag2 71.51(3)
P6 Ag1 Cl1 Ag2 -152.54(3)
Cl2 Ag1 Cl1 Ag2 -35.90(3)
Ag3 Ag1 Cl1 Ag2 -74.42(2)
P5 Ag3 Cl2 Ag1 -75.62(3)
P4 Ag3 Cl2 Ag1 152.39(3)
Cl1 Ag3 Cl2 Ag1 38.85(3)
Ag2 Ag3 Cl2 Ag1 77.02(2)
P5 Ag3 Cl2 Ag2 -152.65(3)
P4 Ag3 Cl2 Ag2 75.37(3)
Cl1 Ag3 Cl2 Ag2 -38.17(3)
Ag1 Ag3 Cl2 Ag2 -77.02(2)
P1 Ag1 Cl2 Ag3 -153.84(3)
P6 Ag1 Cl2 Ag3 71.07(4)
Cl1 Ag1 Cl2 Ag3 -38.34(3)
Ag2 Ag1 Cl2 Ag3 -74.06(2)
P1 Ag1 Cl2 Ag2 -79.78(3)
P6 Ag1 Cl2 Ag2 145.12(3)
Cl1 Ag1 Cl2 Ag2 35.72(3)
Ag3 Ag1 Cl2 Ag2 74.06(2)
P3 Ag2 Cl2 Ag3 -74.37(3)
P2 Ag2 Cl2 Ag3 147.23(3)
Cl1 Ag2 Cl2 Ag3 38.04(3)
Ag1 Ag2 Cl2 Ag3 74.12(2)
P3 Ag2 Cl2 Ag1 -148.49(3)
P2 Ag2 Cl2 Ag1 73.12(3)
Cl1 Ag2 Cl2 Ag1 -36.07(3)
Ag3 Ag2 Cl2 Ag1 -74.12(2)

loop_
_platon_squeeze_void_nr
_platon_squeeze_void_average_x
_platon_squeeze_void_average_y
_platon_squeeze_void_average_z
_platon_squeeze_void_volume
_platon_squeeze_void_count_electrons
1 0.129 0.303 0.287 214.5 107.7
2 -0.130 0.697 0.713 214.4 108.3
3 0.181 0.919 0.301 9.6 2.1
4 0.819 0.081 0.699 9.7 2.2
